data_7023823
loop_
_publ_author_name
'Kottalanka, Ravi K.'
'Naktode, Kishor'
'Anga, Srinivas'
'Nayek, Hari Pada'
'Panda, Tarun K.'

_publ_section_title
;
 Heavier alkaline earth metal complexes with phosphinoselenoic amides:
 evidence of direct M-Se contact (M = Ca, Sr, Ba).
;
_journal_issue 14
_journal_name_full 'Dalton transactions (Cambridge, England : 2003)'
_journal_page_first 4947
_journal_page_last 4956
_journal_paper_doi 10.1039/c2dt32339g
_journal_volume 42
_journal_year 2013
_chemical_formula_moiety 'C31 H26 N P Se, C4 H8 O'
_chemical_formula_sum 'C35 H34 N O P Se'
_chemical_formula_weight 594.56
_chemical_name_systematic
;
?
;
_space_group_IT_number 14
_symmetry_cell_setting monoclinic
_symmetry_space_group_name_Hall '-P 2ybc'
_symmetry_space_group_name_H-M 'P 1 21/c 1'
_atom_sites_solution_hydrogens geom
_atom_sites_solution_primary direct
_atom_sites_solution_secondary difmap
_audit_creation_method SHELXL-97
_cell_angle_alpha 90
_cell_angle_beta 121.334(2)
_cell_angle_gamma 90
_cell_formula_units_Z 4
_cell_length_a 12.2406(3)
_cell_length_b 13.6069(4)
_cell_length_c 20.4841(6)
_cell_measurement_reflns_used 4059
_cell_measurement_temperature 150(2)
_cell_measurement_theta_max 70.78
_cell_measurement_theta_min 4.12
_cell_volume 2914.16(15)
_computing_cell_refinement
'CrysAlisPro, Agilent Technologies,Version 1.171.35.19 (release 27-10-2011 CrysAlis171 .NET)(compiled Oct 27 2011,15:02:11)'
_computing_data_collection
'CrysAlisPro, Agilent Technologies,Version 1.171.35.19 (release 27-10-2011 CrysAlis171 .NET)(compiled Oct 27 2011,15:02:11)'
_computing_data_reduction
'CrysAlisPro, Agilent Technologies,Version 1.171.35.19 (release 27-10-2011 CrysAlis171 .NET)(compiled Oct 27 2011,15:02:11)'
_computing_molecular_graphics 'ORTEP III & Olex 2.1'
_computing_publication_material WinGX
_computing_structure_refinement 'SHELXL-97 (Sheldrick, 2008)'
_computing_structure_solution 'SHELXL-97 (Sheldrick, 2008)'
_diffrn_ambient_temperature 150(2)
_diffrn_measured_fraction_theta_full 0.981
_diffrn_measured_fraction_theta_max 0.981
_diffrn_measurement_device_type 'SuperNova, Dual, Cu at zero, Eos'
_diffrn_measurement_method '\w scans'
_diffrn_radiation_monochromator mirror
_diffrn_radiation_source 'SuperNova (Cu) X-ray Source'
_diffrn_radiation_type CuK\a
_diffrn_radiation_wavelength 1.54184
_diffrn_reflns_av_R_equivalents 0.0354
_diffrn_reflns_av_sigmaI/netI 0.0471
_diffrn_reflns_limit_h_max 11
_diffrn_reflns_limit_h_min -14
_diffrn_reflns_limit_k_max 16
_diffrn_reflns_limit_k_min -16
_diffrn_reflns_limit_l_max 24
_diffrn_reflns_limit_l_min -21
_diffrn_reflns_number 12004
_diffrn_reflns_theta_full 70.78
_diffrn_reflns_theta_max 70.78
_diffrn_reflns_theta_min 4.12
_exptl_absorpt_coefficient_mu 2.474
_exptl_absorpt_correction_T_max 1.00000
_exptl_absorpt_correction_T_min 0.77660
_exptl_absorpt_correction_type multi-scan
_exptl_absorpt_process_details
'CrysAlisPro, Agilent Technologies,Version 1.171.35.19 (release 27-10-2011 CrysAlis171 .NET)(compiled Oct 27 2011,15:02:11)'
_exptl_crystal_colour colorless
_exptl_crystal_density_diffrn 1.355
_exptl_crystal_density_method 'not measured'
_exptl_crystal_description plates
_exptl_crystal_F_000 1232
_exptl_crystal_size_max 0.21
_exptl_crystal_size_mid 0.19
_exptl_crystal_size_min 0.17
_refine_diff_density_max 1.741
_refine_diff_density_min -0.734
_refine_diff_density_rms 0.073
_refine_ls_extinction_method none
_refine_ls_goodness_of_fit_ref 0.757
_refine_ls_hydrogen_treatment constr
_refine_ls_matrix_type full
_refine_ls_number_parameters 352
_refine_ls_number_reflns 5495
_refine_ls_number_restraints 0
_refine_ls_restrained_S_all 0.757
_refine_ls_R_factor_all 0.0562
_refine_ls_R_factor_gt 0.0426
_refine_ls_shift/su_max 0.001
_refine_ls_shift/su_mean 0.000
_refine_ls_structure_factor_coef Fsqd
_refine_ls_weighting_details 'calc w=1/[\s^2^(Fo^2^)+(0.1082P)^2^+5.7555P] where P=(Fo^2^+2Fc^2^)/3'
_refine_ls_weighting_scheme calc
_refine_ls_wR_factor_gt 0.1209
_refine_ls_wR_factor_ref 0.1386
_reflns_number_gt 4428
_reflns_number_total 5495
_reflns_threshold_expression >2\s(I)
_cod_data_source_file c2dt32339g.txt
_cod_data_source_block exp_915
_cod_original_cell_volume 2914.16(14)
_cod_original_sg_symbol_H-M 'P 21/c'
_cod_database_code 7023823

loop_
_symmetry_equiv_pos_as_xyz
'x, y, z'
'-x, y+1/2, -z+1/2'
'-x, -y, -z'
'x, -y-1/2, z-1/2'

loop_
_atom_site_label
_atom_site_type_symbol
_atom_site_fract_x
_atom_site_fract_y
_atom_site_fract_z
_atom_site_U_iso_or_equiv
_atom_site_adp_type
_atom_site_occupancy
_atom_site_symmetry_multiplicity
_atom_site_calc_flag
_atom_site_refinement_flags
Se1 Se 0.12948(3) 0.57851(2) 0.85898(2) 0.03328(13) Uani 1 1 d .
P1 P 0.07675(7) 0.71894(6) 0.80724(4) 0.02555(18) Uani 1 1 d .
O1 O 0.9151(2) 0.72578(18) 0.57095(13) 0.0372(5) Uani 1 1 d .
N1 N 0.1131(2) 0.75107(18) 0.74236(14) 0.0263(5) Uani 1 1 d .
H1 H 0.0498 0.7710 0.6994 0.032 Uiso 1 1 calc R
C1 C 0.2399(3) 0.7503(2) 0.74796(17) 0.0272(6) Uani 1 1 d .
C2 C 0.2723(3) 0.6470(2) 0.73188(17) 0.0291(6) Uani 1 1 d .
C3 C 0.3994(3) 0.6193(3) 0.7593(2) 0.0365(7) Uani 1 1 d .
H3 H 0.4657 0.6617 0.7909 0.044 Uiso 1 1 calc R
C4 C 0.4269(4) 0.5290(3) 0.7397(2) 0.0438(9) Uani 1 1 d .
H4 H 0.5116 0.5119 0.7579 0.053 Uiso 1 1 calc R
C5 C 0.3310(4) 0.4646(3) 0.6936(2) 0.0453(9) Uani 1 1 d .
H5 H 0.3501 0.4041 0.6807 0.054 Uiso 1 1 calc R
C6 C 0.2057(4) 0.4909(3) 0.6668(2) 0.0410(8) Uani 1 1 d .
H6 H 0.1401 0.4477 0.6355 0.049 Uiso 1 1 calc R
C7 C 0.1764(3) 0.5804(2) 0.68582(18) 0.0324(7) Uani 1 1 d .
H7 H 0.0914 0.5964 0.6676 0.039 Uiso 1 1 calc R
C8 C 0.2268(3) 0.8212(2) 0.68522(17) 0.0261(6) Uani 1 1 d .
C9 C 0.3114(3) 0.8159(3) 0.65882(19) 0.0330(7) Uani 1 1 d .
H9 H 0.3756 0.7686 0.6787 0.040 Uiso 1 1 calc R
C10 C 0.3006(3) 0.8803(3) 0.6032(2) 0.0372(7) Uani 1 1 d .
H10 H 0.3578 0.8755 0.5864 0.045 Uiso 1 1 calc R
C11 C 0.2068(3) 0.9511(3) 0.57271(19) 0.0359(7) Uani 1 1 d .
H11 H 0.1992 0.9931 0.5348 0.043 Uiso 1 1 calc R
C12 C 0.1233(3) 0.9588(2) 0.59946(19) 0.0343(7) Uani 1 1 d .
H12 H 0.0600 1.0068 0.5798 0.041 Uiso 1 1 calc R
C13 C 0.1347(3) 0.8949(2) 0.65545(18) 0.0310(7) Uani 1 1 d .
H13 H 0.0793 0.9015 0.6735 0.037 Uiso 1 1 calc R
C14 C 0.3431(3) 0.7875(2) 0.82759(18) 0.0291(6) Uani 1 1 d .
C15 C 0.3934(3) 0.7256(3) 0.89035(18) 0.0353(7) Uani 1 1 d .
H15 H 0.3688 0.6600 0.8835 0.042 Uiso 1 1 calc R
C16 C 0.4801(3) 0.7598(3) 0.9635(2) 0.0424(8) Uani 1 1 d .
H16 H 0.5119 0.7172 1.0049 0.051 Uiso 1 1 calc R
C17 C 0.5192(3) 0.8564(3) 0.9749(2) 0.0459(9) Uani 1 1 d .
H17 H 0.5761 0.8796 1.0239 0.055 Uiso 1 1 calc R
C18 C 0.4727(3) 0.9186(3) 0.9124(2) 0.0455(9) Uani 1 1 d .
H18 H 0.5003 0.9835 0.9196 0.055 Uiso 1 1 calc R
C19 C 0.3848(3) 0.8851(3) 0.8389(2) 0.0364(7) Uani 1 1 d .
H19 H 0.3540 0.9277 0.7974 0.044 Uiso 1 1 calc R
C20 C -0.0969(3) 0.7332(2) 0.75186(17) 0.0283(6) Uani 1 1 d .
C21 C -0.1527(3) 0.8217(3) 0.71615(19) 0.0356(7) Uani 1 1 d .
H21 H -0.1013 0.8734 0.7183 0.043 Uiso 1 1 calc R
C22 C -0.2845(3) 0.8334(3) 0.6773(2) 0.0411(8) Uani 1 1 d .
H22 H -0.3212 0.8929 0.6538 0.049 Uiso 1 1 calc R
C23 C -0.3612(3) 0.7562(3) 0.6736(2) 0.0420(8) Uani 1 1 d .
H23 H -0.4495 0.7637 0.6475 0.050 Uiso 1 1 calc R
C24 C -0.3066(4) 0.6687(3) 0.7086(2) 0.0483(9) Uani 1 1 d .
H24 H -0.3585 0.6169 0.7056 0.058 Uiso 1 1 calc R
C25 C -0.1744(3) 0.6563(3) 0.7484(2) 0.0396(8) Uani 1 1 d .
H25 H -0.1383 0.5969 0.7725 0.048 Uiso 1 1 calc R
C26 C 0.1338(3) 0.8190(2) 0.87663(18) 0.0287(6) Uani 1 1 d .
C27 C 0.1756(3) 0.7998(3) 0.95301(19) 0.0358(7) Uani 1 1 d .
H27 H 0.1783 0.7356 0.9693 0.043 Uiso 1 1 calc R
C28 C 0.2133(3) 0.8770(3) 1.00474(19) 0.0395(8) Uani 1 1 d .
H28 H 0.2423 0.8640 1.0558 0.047 Uiso 1 1 calc R
C29 C 0.2080(3) 0.9723(3) 0.9813(2) 0.0374(8) Uani 1 1 d .
H29 H 0.2327 1.0235 1.0162 0.045 Uiso 1 1 calc R
C30 C 0.1659(3) 0.9923(3) 0.9052(2) 0.0360(7) Uani 1 1 d .
H30 H 0.1621 1.0568 0.8891 0.043 Uiso 1 1 calc R
C31 C 0.1296(3) 0.9156(2) 0.85312(18) 0.0322(7) Uani 1 1 d .
H31 H 0.1024 0.9289 0.8023 0.039 Uiso 1 1 calc R
C32 C 0.8086(3) 0.7918(3) 0.5333(2) 0.0426(8) Uani 1 1 d .
H32A H 0.8359 0.8591 0.5487 0.051 Uiso 1 1 calc R
H32B H 0.7439 0.7754 0.5453 0.051 Uiso 1 1 calc R
C33 C 0.7570(4) 0.7785(3) 0.4488(2) 0.0442(9) Uani 1 1 d .
H33A H 0.7116 0.8366 0.4200 0.053 Uiso 1 1 calc R
H33B H 0.7005 0.7221 0.4286 0.053 Uiso 1 1 calc R
C34 C 0.8779(4) 0.7623(3) 0.4471(2) 0.0421(8) Uani 1 1 d .
H34A H 0.8609 0.7240 0.4028 0.051 Uiso 1 1 calc R
H34B H 0.9168 0.8242 0.4468 0.051 Uiso 1 1 calc R
C35 C 0.9624(3) 0.7060(3) 0.52072(19) 0.0375(8) Uani 1 1 d .
H35A H 0.9585 0.6361 0.5104 0.045 Uiso 1 1 calc R
H35B H 1.0505 0.7274 0.5441 0.045 Uiso 1 1 calc R

loop_
_atom_site_aniso_label
_atom_site_aniso_U_11
_atom_site_aniso_U_22
_atom_site_aniso_U_33
_atom_site_aniso_U_23
_atom_site_aniso_U_13
_atom_site_aniso_U_12
Se1 0.0380(2) 0.0259(2) 0.0374(2) 0.00360(14) 0.02067(16) -0.00001(14)
P1 0.0279(4) 0.0237(4) 0.0272(4) -0.0007(3) 0.0158(3) -0.0013(3)
O1 0.0387(12) 0.0381(13) 0.0365(12) 0.0032(10) 0.0208(11) 0.0021(10)
N1 0.0263(12) 0.0272(13) 0.0259(12) 0.0007(10) 0.0140(10) 0.0004(10)
C1 0.0261(14) 0.0290(16) 0.0282(15) -0.0010(12) 0.0153(12) -0.0001(12)
C2 0.0373(16) 0.0264(15) 0.0286(15) 0.0059(12) 0.0206(13) 0.0039(13)
C3 0.0383(17) 0.0355(18) 0.0406(18) 0.0046(15) 0.0240(15) 0.0063(15)
C4 0.051(2) 0.042(2) 0.052(2) 0.0144(18) 0.0367(19) 0.0210(18)
C5 0.071(3) 0.0294(18) 0.051(2) 0.0081(16) 0.043(2) 0.0161(18)
C6 0.060(2) 0.0288(17) 0.0413(19) -0.0017(15) 0.0316(18) 0.0008(16)
C7 0.0396(17) 0.0286(16) 0.0327(16) 0.0026(13) 0.0214(14) 0.0020(13)
C8 0.0294(14) 0.0213(14) 0.0285(15) -0.0034(12) 0.0156(12) -0.0042(12)
C9 0.0332(16) 0.0328(17) 0.0366(17) 0.0011(14) 0.0206(14) 0.0047(14)
C10 0.0405(18) 0.0389(18) 0.0422(18) 0.0018(15) 0.0285(16) -0.0030(15)
C11 0.0478(19) 0.0295(16) 0.0331(17) 0.0034(14) 0.0229(15) -0.0049(15)
C12 0.0385(17) 0.0266(16) 0.0381(17) 0.0031(14) 0.0200(14) 0.0019(14)
C13 0.0332(15) 0.0294(16) 0.0340(16) -0.0016(13) 0.0202(13) -0.0007(13)
C14 0.0240(14) 0.0361(17) 0.0313(15) -0.0029(13) 0.0173(13) -0.0015(13)
C15 0.0273(15) 0.045(2) 0.0325(16) 0.0022(15) 0.0148(13) -0.0025(14)
C16 0.0314(17) 0.062(2) 0.0319(17) 0.0041(17) 0.0152(14) 0.0009(17)
C17 0.0319(17) 0.066(3) 0.0343(18) -0.0164(18) 0.0132(15) -0.0031(18)
C18 0.0364(18) 0.044(2) 0.049(2) -0.0192(18) 0.0175(17) -0.0066(16)
C19 0.0331(16) 0.0373(18) 0.0382(17) -0.0070(15) 0.0182(14) -0.0015(14)
C20 0.0281(15) 0.0304(16) 0.0297(15) -0.0035(12) 0.0174(13) -0.0002(13)
C21 0.0345(17) 0.0366(18) 0.0377(17) 0.0004(14) 0.0201(14) -0.0017(14)
C22 0.0385(18) 0.044(2) 0.0407(18) 0.0020(16) 0.0204(15) 0.0075(16)
C23 0.0279(16) 0.056(2) 0.0423(19) -0.0025(17) 0.0186(15) 0.0008(16)
C24 0.0363(18) 0.050(2) 0.059(2) -0.0024(19) 0.0252(18) -0.0086(17)
C25 0.0357(17) 0.0329(18) 0.051(2) 0.0018(16) 0.0231(16) -0.0021(14)
C26 0.0286(15) 0.0290(16) 0.0313(15) -0.0054(13) 0.0176(13) -0.0016(13)
C27 0.0421(18) 0.0356(18) 0.0344(17) -0.0016(14) 0.0231(15) -0.0051(15)
C28 0.0447(19) 0.047(2) 0.0310(16) -0.0060(15) 0.0228(15) -0.0046(17)
C29 0.0354(17) 0.0400(19) 0.0392(18) -0.0152(15) 0.0210(15) -0.0069(15)
C30 0.0385(17) 0.0266(16) 0.0424(18) -0.0054(14) 0.0207(15) -0.0016(14)
C31 0.0346(16) 0.0304(17) 0.0316(16) 0.0005(13) 0.0173(14) 0.0007(13)
C32 0.0321(17) 0.048(2) 0.0412(19) -0.0048(17) 0.0141(15) 0.0051(16)
C33 0.0398(19) 0.044(2) 0.0377(19) -0.0030(16) 0.0126(16) -0.0017(16)
C34 0.053(2) 0.0358(19) 0.0386(19) 0.0002(15) 0.0245(17) -0.0032(16)
C35 0.0418(18) 0.0374(19) 0.0374(18) -0.0018(15) 0.0235(16) 0.0000(15)

loop_
_atom_type_symbol
_atom_type_description
_atom_type_scat_dispersion_real
_atom_type_scat_dispersion_imag
_atom_type_scat_source
Se Se -0.7943 1.1372 'International Tables Vol C Tables 4.2.6.8 and 6.1.1.4'
P P 0.2955 0.4335 'International Tables Vol C Tables 4.2.6.8 and 6.1.1.4'
O O 0.0492 0.0322 'International Tables Vol C Tables 4.2.6.8 and 6.1.1.4'
N N 0.0311 0.0180 'International Tables Vol C Tables 4.2.6.8 and 6.1.1.4'
C C 0.0181 0.0091 'International Tables Vol C Tables 4.2.6.8 and 6.1.1.4'
H H 0.0000 0.0000 'International Tables Vol C Tables 4.2.6.8 and 6.1.1.4'

loop_
_geom_angle_atom_site_label_1
_geom_angle_atom_site_label_2
_geom_angle_atom_site_label_3
_geom_angle
N1 P1 C26 105.83(14)
N1 P1 C20 100.60(13)
C26 P1 C20 104.78(14)
N1 P1 Se1 119.90(10)
C26 P1 Se1 112.96(11)
C20 P1 Se1 111.13(11)
C32 O1 C35 108.8(3)
C1 N1 P1 129.4(2)
C1 N1 H1 115.3
P1 N1 H1 115.3
N1 C1 C14 109.0(2)
N1 C1 C2 111.3(2)
C14 C1 C2 111.5(3)
N1 C1 C8 106.0(2)
C14 C1 C8 110.4(3)
C2 C1 C8 108.5(2)
C7 C2 C3 117.7(3)
C7 C2 C1 121.2(3)
C3 C2 C1 121.0(3)
C4 C3 C2 120.5(4)
C4 C3 H3 119.7
C2 C3 H3 119.7
C5 C4 C3 121.0(3)
C5 C4 H4 119.5
C3 C4 H4 119.5
C4 C5 C6 119.0(3)
C4 C5 H5 120.5
C6 C5 H5 120.5
C5 C6 C7 120.9(4)
C5 C6 H6 119.5
C7 C6 H6 119.5
C2 C7 C6 120.9(3)
C2 C7 H7 119.5
C6 C7 H7 119.5
C13 C8 C9 117.6(3)
C13 C8 C1 121.6(3)
C9 C8 C1 120.8(3)
C10 C9 C8 120.8(3)
C10 C9 H9 119.6
C8 C9 H9 119.6
C11 C10 C9 121.1(3)
C11 C10 H10 119.5
C9 C10 H10 119.5
C10 C11 C12 119.0(3)
C10 C11 H11 120.5
C12 C11 H11 120.5
C11 C12 C13 120.0(3)
C11 C12 H12 120.0
C13 C12 H12 120.0
C8 C13 C12 121.6(3)
C8 C13 H13 119.2
C12 C13 H13 119.2
C15 C14 C19 118.4(3)
C15 C14 C1 120.5(3)
C19 C14 C1 121.1(3)
C14 C15 C16 121.2(3)
C14 C15 H15 119.4
C16 C15 H15 119.4
C17 C16 C15 120.4(4)
C17 C16 H16 119.8
C15 C16 H16 119.8
C18 C17 C16 119.1(3)
C18 C17 H17 120.4
C16 C17 H17 120.4
C17 C18 C19 120.9(4)
C17 C18 H18 119.6
C19 C18 H18 119.6
C14 C19 C18 119.9(4)
C14 C19 H19 120.0
C18 C19 H19 120.0
C25 C20 C21 119.4(3)
C25 C20 P1 119.6(3)
C21 C20 P1 120.9(2)
C22 C21 C20 120.5(3)
C22 C21 H21 119.7
C20 C21 H21 119.7
C21 C22 C23 119.8(4)
C21 C22 H22 120.1
C23 C22 H22 120.1
C24 C23 C22 119.9(3)
C24 C23 H23 120.1
C22 C23 H23 120.1
C23 C24 C25 120.9(4)
C23 C24 H24 119.5
C25 C24 H24 119.5
C20 C25 C24 119.5(3)
C20 C25 H25 120.3
C24 C25 H25 120.3
C31 C26 C27 119.4(3)
C31 C26 P1 120.3(2)
C27 C26 P1 120.2(3)
C28 C27 C26 119.8(3)
C28 C27 H27 120.1
C26 C27 H27 120.1
C29 C28 C27 120.7(3)
C29 C28 H28 119.7
C27 C28 H28 119.7
C28 C29 C30 120.0(3)
C28 C29 H29 120.0
C30 C29 H29 120.0
C29 C30 C31 119.9(3)
C29 C30 H30 120.1
C31 C30 H30 120.1
C26 C31 C30 120.3(3)
C26 C31 H31 119.9
C30 C31 H31 119.9
O1 C32 C33 105.2(3)
O1 C32 H32A 110.7
C33 C32 H32A 110.7
O1 C32 H32B 110.7
C33 C32 H32B 110.7
H32A C32 H32B 108.8
C32 C33 C34 102.2(3)
C32 C33 H33A 111.3
C34 C33 H33A 111.3
C32 C33 H33B 111.3
C34 C33 H33B 111.3
H33A C33 H33B 109.2
C35 C34 C33 102.7(3)
C35 C34 H34A 111.2
C33 C34 H34A 111.2
C35 C34 H34B 111.2
C33 C34 H34B 111.2
H34A C34 H34B 109.1
O1 C35 C34 107.2(3)
O1 C35 H35A 110.3
C34 C35 H35A 110.3
O1 C35 H35B 110.3
C34 C35 H35B 110.3
H35A C35 H35B 108.5

loop_
_geom_bond_atom_site_label_1
_geom_bond_atom_site_label_2
_geom_bond_distance
Se1 P1 2.1166(8)
P1 N1 1.664(2)
P1 C26 1.825(3)
P1 C20 1.826(3)
O1 C32 1.434(4)
O1 C35 1.444(4)
N1 C1 1.496(4)
N1 H1 0.8600
C1 C14 1.540(4)
C1 C2 1.541(4)
C1 C8 1.547(4)
C2 C7 1.392(5)
C2 C3 1.403(5)
C3 C4 1.387(5)
C3 H3 0.9300
C4 C5 1.373(6)
C4 H4 0.9300
C5 C6 1.380(6)
C5 H5 0.9300
C6 C7 1.382(5)
C6 H6 0.9300
C7 H7 0.9300
C8 C13 1.391(4)
C8 C9 1.397(4)
C9 C10 1.388(5)
C9 H9 0.9300
C10 C11 1.375(5)
C10 H10 0.9300
C11 C12 1.392(5)
C11 H11 0.9300
C12 C13 1.387(5)
C12 H12 0.9300
C13 H13 0.9300
C14 C15 1.385(5)
C14 C19 1.398(5)
C15 C16 1.390(5)
C15 H15 0.9300
C16 C17 1.376(6)
C16 H16 0.9300
C17 C18 1.386(6)
C17 H17 0.9300
C18 C19 1.396(5)
C18 H18 0.9300
C19 H19 0.9300
C20 C25 1.390(5)
C20 C21 1.389(5)
C21 C22 1.388(5)
C21 H21 0.9300
C22 C23 1.384(5)
C22 H22 0.9300
C23 C24 1.371(6)
C23 H23 0.9300
C24 C25 1.392(5)
C24 H24 0.9300
C25 H25 0.9300
C26 C31 1.391(5)
C26 C27 1.395(5)
C27 C28 1.390(5)
C27 H27 0.9300
C28 C29 1.373(5)
C28 H28 0.9300
C29 C30 1.390(5)
C29 H29 0.9300
C30 C31 1.389(5)
C30 H30 0.9300
C31 H31 0.9300
C32 C33 1.513(5)
C32 H32A 0.9700
C32 H32B 0.9700
C33 C34 1.514(5)
C33 H33A 0.9700
C33 H33B 0.9700
C34 C35 1.519(5)
C34 H34A 0.9700
C34 H34B 0.9700
C35 H35A 0.9700
C35 H35B 0.9700

loop_
_geom_torsion_atom_site_label_1
_geom_torsion_atom_site_label_2
_geom_torsion_atom_site_label_3
_geom_torsion_atom_site_label_4
_geom_torsion
C26 P1 N1 C1 75.3(3)
C20 P1 N1 C1 -175.9(3)
Se1 P1 N1 C1 -53.8(3)
P1 N1 C1 C14 -40.8(4)
P1 N1 C1 C2 82.6(3)
P1 N1 C1 C8 -159.6(2)
N1 C1 C2 C7 26.9(4)
C14 C1 C2 C7 148.8(3)
C8 C1 C2 C7 -89.4(3)
N1 C1 C2 C3 -157.1(3)
C14 C1 C2 C3 -35.2(4)
C8 C1 C2 C3 86.6(3)
C7 C2 C3 C4 1.1(5)
C1 C2 C3 C4 -175.1(3)
C2 C3 C4 C5 -0.5(5)
C3 C4 C5 C6 0.1(5)
C4 C5 C6 C7 -0.1(5)
C3 C2 C7 C6 -1.1(5)
C1 C2 C7 C6 175.0(3)
C5 C6 C7 C2 0.7(5)
N1 C1 C8 C13 22.5(4)
C14 C1 C8 C13 -95.5(3)
C2 C1 C8 C13 142.1(3)
N1 C1 C8 C9 -160.3(3)
C14 C1 C8 C9 81.7(3)
C2 C1 C8 C9 -40.7(4)
C13 C8 C9 C10 -1.9(5)
C1 C8 C9 C10 -179.2(3)
C8 C9 C10 C11 0.1(5)
C9 C10 C11 C12 1.2(5)
C10 C11 C12 C13 -0.7(5)
C9 C8 C13 C12 2.4(5)
C1 C8 C13 C12 179.7(3)
C11 C12 C13 C8 -1.1(5)
N1 C1 C14 C15 79.7(3)
C2 C1 C14 C15 -43.6(4)
C8 C1 C14 C15 -164.3(3)
N1 C1 C14 C19 -98.0(3)
C2 C1 C14 C19 138.8(3)
C8 C1 C14 C19 18.1(4)
C19 C14 C15 C16 2.2(5)
C1 C14 C15 C16 -175.5(3)
C14 C15 C16 C17 -0.8(5)
C15 C16 C17 C18 -1.1(5)
C16 C17 C18 C19 1.6(6)
C15 C14 C19 C18 -1.6(5)
C1 C14 C19 C18 176.1(3)
C17 C18 C19 C14 -0.3(5)
N1 P1 C20 C25 127.9(3)
C26 P1 C20 C25 -122.4(3)
Se1 P1 C20 C25 -0.1(3)
N1 P1 C20 C21 -55.3(3)
C26 P1 C20 C21 54.4(3)
Se1 P1 C20 C21 176.7(2)
C25 C20 C21 C22 0.0(5)
P1 C20 C21 C22 -176.8(3)
C20 C21 C22 C23 -0.4(5)
C21 C22 C23 C24 0.2(6)
C22 C23 C24 C25 0.5(6)
C21 C20 C25 C24 0.7(5)
P1 C20 C25 C24 177.6(3)
C23 C24 C25 C20 -0.9(6)
N1 P1 C26 C31 34.4(3)
C20 P1 C26 C31 -71.4(3)
Se1 P1 C26 C31 167.5(2)
N1 P1 C26 C27 -149.1(3)
C20 P1 C26 C27 105.1(3)
Se1 P1 C26 C27 -16.0(3)
C31 C26 C27 C28 -0.4(5)
P1 C26 C27 C28 -177.0(3)
C26 C27 C28 C29 0.9(5)
C27 C28 C29 C30 -0.6(5)
C28 C29 C30 C31 -0.2(5)
C27 C26 C31 C30 -0.4(5)
P1 C26 C31 C30 176.1(2)
C29 C30 C31 C26 0.7(5)
C35 O1 C32 C33 23.4(4)
O1 C32 C33 C34 -36.2(4)
C32 C33 C34 C35 34.5(4)
C32 O1 C35 C34 -0.9(4)
C33 C34 C35 O1 -21.6(4)
